data_7128112
loop_
_publ_author_name
'Tu, Youshao'
'Dong, Honglin'
'Wang, Huamin'
'Ao, Yuhui'
'Liu, Yu'

_publ_section_title
;
 Divergent functionalization of \a,\b-enones: catalyst-free access to
 \b-azido ketones and \b-amino \a-diazo ketones.
;
_journal_issue 37
_journal_name_full 'Chemical communications (Cambridge, England)'
_journal_page_first 4524
_journal_page_last 4527
_journal_paper_doi 10.1039/d1cc00985k
_journal_volume 57
_journal_year 2021
_chemical_absolute_configuration unk
_chemical_formula_moiety 'C14 H10 F3 N3 O'
_chemical_formula_sum 'C14 H10 F3 N3 O'
_chemical_formula_weight 293.25
_space_group_crystal_system orthorhombic
_space_group_IT_number 19
_space_group_name_Hall 'P 2ac 2ab'
_space_group_name_H-M_alt 'P 21 21 21'
_atom_sites_solution_hydrogens geom
_atom_sites_solution_primary dual
_audit_creation_date 2020-10-13
_audit_creation_method
;
Olex2 1.2
(compiled 2018.05.29 svn.r3508 for OlexSys, GUI svn.r5506)
;
_audit_update_record
;
2020-12-07 deposited with the CCDC.	2021-03-30 downloaded from the CCDC.
;
_cell_angle_alpha 90
_cell_angle_beta 90
_cell_angle_gamma 90
_cell_formula_units_Z 4
_cell_length_a 7.65470(10)
_cell_length_b 8.3977(2)
_cell_length_c 21.0738(4)
_cell_measurement_reflns_used 7735
_cell_measurement_temperature 292.62(10)
_cell_measurement_theta_max 73.2550
_cell_measurement_theta_min 5.6610
_cell_volume 1354.66(4)
_computing_cell_refinement 'CrysAlisPro 1.171.39.32a (Rigaku OD, 2017)'
_computing_data_collection 'CrysAlisPro 1.171.39.32a (Rigaku OD, 2017)'
_computing_data_reduction 'CrysAlisPro 1.171.39.32a (Rigaku OD, 2017)'
_computing_molecular_graphics 'Olex2 (Dolomanov et al., 2009)'
_computing_publication_material 'Olex2 (Dolomanov et al., 2009)'
_computing_structure_refinement 'ShelXL (Sheldrick, 2015)'
_computing_structure_solution 'ShelXT (Sheldrick, 2015)'
_diffrn_ambient_environment air
_diffrn_ambient_temperature 292.62(10)
_diffrn_detector 'CCD plate'
_diffrn_measured_fraction_theta_full 0.990
_diffrn_measured_fraction_theta_max 0.990
_diffrn_measurement_details
;
List of Runs (angles in degrees, time in seconds):

  # Type    Start    End  Width  t~exp~   \w     \q     \k     \f   Frames
#--------------------------------------------------------------------------
  1  \w    -35.00  16.00   1.00    1.00    --    0.00 -38.00  60.00   51
  2  \w    -36.00  19.00   1.00    1.00    --    0.00 -38.00 120.00   55
  3  \w    -87.00 -51.00   1.00    1.00    --    0.00 -38.00 -30.00   36
  4  \w    -87.00 -47.00   1.00    1.00    --    0.00 -38.00  60.00   40
  5  \w    -85.00 -50.00   1.00    1.00    --    0.00 -38.00 120.00   35
  6  \w    -26.00  18.00   1.00    1.00    --    0.00 -38.00 -30.00   44
  7  \w     84.00 114.00   1.00    1.00    --   95.80 -30.00 -60.00   30
  8  \w      6.00  43.00   1.00    1.00    --   95.80 -30.00 -60.00   37
  9  \w     43.00 128.00   1.00    1.00    --   95.80 -82.00 -90.00   85
 10  \w     44.00  71.00   1.00    1.00    --   95.80 -82.00   0.00   27
 11  \w     90.00 122.00   1.00    1.00    --   95.80 -82.00   0.00   32
 12  \w     86.00 128.00   1.00    1.00    --   95.80 -82.00-180.00   42
 13  \w     44.00 116.00   1.00    1.00    --   95.80 -45.00 150.00   72
 14  \w      7.00  57.00   1.00    1.00    --   95.80 -30.00 -30.00   50
 15  \w     77.00 174.00   1.00    1.00    --   95.80  30.00 -90.00   97
 16  \w     69.00 111.00   1.00    1.00    --   95.80 -30.00 -30.00   42
 17  \w     16.00 107.00   1.00    1.00    --   95.80 -61.00 120.00   91
 18  \w      7.00  33.00   1.00    1.00    --   95.80 -82.00-180.00   26
 19  \w      6.00 118.00   1.00    1.00    --   95.80 -82.00 120.00  112
 20  \w    146.00 171.00   1.00    1.00    --   95.80  30.00-120.00   25
 21  \w     27.00  53.00   1.00    1.00    --   95.80 -82.00 -60.00   26
 22  \w     60.00 124.00   1.00    1.00    --   95.80 -82.00 -60.00   64
 23  \w      6.00  74.00   1.00    1.00    --   95.80 -82.00 -30.00   68
 24  \w     99.00 124.00   1.00    1.00    --   95.80 -82.00 -30.00   25
 25  \w    106.00 183.00   1.00    1.00    --   95.80  30.00-180.00   77
;
_diffrn_measurement_device 'four-circle diffractometer'
_diffrn_measurement_device_type 'XtaLAB AFC12 (RINC): Kappa dual home/near'
_diffrn_measurement_method '\w scans'
_diffrn_orient_matrix_type 'CrysAlisPro convention (1999,Acta A55,543-557)'
_diffrn_orient_matrix_UB_11 0.0123917000
_diffrn_orient_matrix_UB_12 0.1017106000
_diffrn_orient_matrix_UB_13 0.0606315000
_diffrn_orient_matrix_UB_21 0.0043145000
_diffrn_orient_matrix_UB_22 -0.1525624000
_diffrn_orient_matrix_UB_23 0.0405576000
_diffrn_orient_matrix_UB_31 0.2009329000
_diffrn_orient_matrix_UB_32 -0.0030181000
_diffrn_orient_matrix_UB_33 -0.0046226000
_diffrn_radiation_monochromator graphite
_diffrn_radiation_probe x-ray
_diffrn_radiation_type CuK\a
_diffrn_radiation_wavelength 1.54184
_diffrn_reflns_av_R_equivalents 0.0346
_diffrn_reflns_av_unetI/netI 0.0211
_diffrn_reflns_Laue_measured_fraction_full 0.990
_diffrn_reflns_Laue_measured_fraction_max 0.990
_diffrn_reflns_limit_h_max 9
_diffrn_reflns_limit_h_min -5
_diffrn_reflns_limit_k_max 10
_diffrn_reflns_limit_k_min -10
_diffrn_reflns_limit_l_max 25
_diffrn_reflns_limit_l_min -24
_diffrn_reflns_number 12707
_diffrn_reflns_point_group_measured_fraction_full 0.993
_diffrn_reflns_point_group_measured_fraction_max 0.993
_diffrn_reflns_theta_full 67.073
_diffrn_reflns_theta_max 67.073
_diffrn_reflns_theta_min 4.196
_diffrn_source 'fine-focus sealed X-ray tube'
_diffrn_source_type 'Enhance (Cu) X-ray Source'
_exptl_absorpt_coefficient_mu 1.058
_exptl_absorpt_correction_T_max 1.00000
_exptl_absorpt_correction_T_min 0.58969
_exptl_absorpt_correction_type multi-scan
_exptl_absorpt_process_details
;
CrysAlisPro 1.171.39.32a (Rigaku Oxford Diffraction, 2017)
Empirical absorption correction using spherical harmonics,
 implemented in SCALE3 ABSPACK scaling algorithm.
;
_exptl_crystal_colour 'clear light colourless'
_exptl_crystal_colour_lustre clear
_exptl_crystal_colour_modifier light
_exptl_crystal_colour_primary colourless
_exptl_crystal_density_diffrn 1.438
_exptl_crystal_description block
_exptl_crystal_F_000 600
_exptl_crystal_size_max 0.46
_exptl_crystal_size_mid 0.32
_exptl_crystal_size_min 0.26
_refine_diff_density_max 0.175
_refine_diff_density_min -0.124
_refine_diff_density_rms 0.024
_refine_ls_abs_structure_details
;
 Flack x determined using 893 quotients [(I+)-(I-)]/[(I+)+(I-)]
 (Parsons, Flack and Wagner, Acta Cryst. B69 (2013) 249-259).
;
_refine_ls_abs_structure_Flack 0.40(7)
_refine_ls_extinction_coef 0.0032(6)
_refine_ls_extinction_expression Fc^*^=kFc[1+0.001xFc^2^\l^3^/sin(2\q)]^-1/4^
_refine_ls_extinction_method 'SHELXL-2017/1 (Sheldrick 2017)'
_refine_ls_goodness_of_fit_ref 1.082
_refine_ls_hydrogen_treatment constr
_refine_ls_matrix_type full
_refine_ls_number_parameters 191
_refine_ls_number_reflns 2394
_refine_ls_number_restraints 0
_refine_ls_restrained_S_all 1.082
_refine_ls_R_factor_all 0.0314
_refine_ls_R_factor_gt 0.0302
_refine_ls_shift/su_max 0.000
_refine_ls_shift/su_mean 0.000
_refine_ls_structure_factor_coef Fsqd
_refine_ls_weighting_details 'w=1/[\s^2^(Fo^2^)+(0.0452P)^2^+0.1113P] where P=(Fo^2^+2Fc^2^)/3'
_refine_ls_weighting_scheme calc
_refine_ls_wR_factor_gt 0.0831
_refine_ls_wR_factor_ref 0.0842
_reflns_Friedel_coverage 0.700
_reflns_Friedel_fraction_full 0.996
_reflns_Friedel_fraction_max 0.996
_reflns_number_gt 2283
_reflns_number_total 2394
_reflns_threshold_expression 'I > 2\s(I)'
_cod_data_source_file d1cc00985k2.cif
_cod_data_source_block exp_1461
_cod_depositor_comments 'Adding full bibliography for 7128112.cif.'
_cod_database_code 7128112
_shelx_shelxl_version_number 2017/1
_shelx_space_group_comment
;
The symmetry employed for this shelxl refinement is uniquely defined
by the following loop, which should always be used as a source of
symmetry information in preference to the above space-group names.
They are only intended as comments.
;
_reflns_odcompleteness_completeness 99.45
_reflns_odcompleteness_iscentric 1
_reflns_odcompleteness_theta 66.97
_olex2_refinement_description
;
1. Fixed Uiso
 At 1.2 times of:
  All C(H) groups, All C(H,H) groups
2.a Ternary CH refined with riding coordinates:
 C13(H13)
2.b Secondary CH2 refined with riding coordinates:
 C12(H12A,H12B)
2.c Aromatic/amide H refined with riding coordinates:
 C1(H1), C3(H3), C9(H9), C8(H8), C6(H6), C4(H4), C5(H5)
;
_olex2_submission_special_instructions 'No special instructions were received'
_oxdiff_exptl_absorpt_empirical_details
;
Empirical correction (ABSPACK) includes:
- Absorption correction using spherical harmonics
- Frame scaling
;
_oxdiff_exptl_absorpt_empirical_full_max 3.490
_oxdiff_exptl_absorpt_empirical_full_min 0.460

loop_
_space_group_symop_operation_xyz
'x, y, z'
'-x+1/2, -y, z+1/2'
'-x, y+1/2, -z+1/2'
'x+1/2, -y+1/2, -z'

loop_
_atom_site_label
_atom_site_type_symbol
_atom_site_fract_x
_atom_site_fract_y
_atom_site_fract_z
_atom_site_U_iso_or_equiv
_atom_site_adp_type
_atom_site_occupancy
_atom_site_site_symmetry_order
_atom_site_calc_flag
_atom_site_refinement_flags_posn
_atom_site_refinement_flags_adp
_atom_site_refinement_flags_occupancy
_atom_site_disorder_assembly
_atom_site_disorder_group
F2 F 0.3775(2) 0.73895(19) 0.59566(7) 0.0770(5) Uani 1 1 d . . . . .
F3 F 0.4093(2) 0.5127(2) 0.64135(7) 0.0803(5) Uani 1 1 d . . . . .
F1 F 0.1801(2) 0.6494(2) 0.65826(8) 0.0912(6) Uani 1 1 d . . . . .
O1 O 0.1110(2) 0.3244(2) 0.46346(8) 0.0720(5) Uani 1 1 d . . . . .
N1 N 0.0741(2) 0.6346(2) 0.53300(10) 0.0621(5) Uani 1 1 d . . . . .
N2 N -0.0761(3) 0.5862(3) 0.53465(11) 0.0718(6) Uani 1 1 d . . . . .
C2 C 0.6323(3) 0.3417(2) 0.33823(9) 0.0466(5) Uani 1 1 d . . . . .
C10 C 0.3659(3) 0.3324(2) 0.40100(9) 0.0456(5) Uani 1 1 d . . . . .
C1 C 0.5337(3) 0.3868(2) 0.39186(9) 0.0459(5) Uani 1 1 d . . . . .
H1 H 0.583141 0.454704 0.421719 0.055 Uiso 1 1 calc R . . . .
C13 C 0.2061(3) 0.5238(3) 0.55858(9) 0.0456(5) Uani 1 1 d . . . . .
H13 H 0.147982 0.427099 0.573784 0.055 Uiso 1 1 calc R . . . .
C11 C 0.2589(3) 0.3753(3) 0.45752(10) 0.0493(5) Uani 1 1 d . . . . .
C12 C 0.3379(3) 0.4800(3) 0.50778(10) 0.0489(5) Uani 1 1 d . . . . .
H12A H 0.382288 0.576445 0.488239 0.059 Uiso 1 1 calc R . . . .
H12B H 0.435596 0.424969 0.527270 0.059 Uiso 1 1 calc R . . . .
C7 C 0.5557(3) 0.2386(3) 0.29260(9) 0.0512(5) Uani 1 1 d . . . . .
C14 C 0.2933(3) 0.6067(3) 0.61366(10) 0.0556(5) Uani 1 1 d . . . . .
C3 C 0.8064(3) 0.3953(3) 0.32812(11) 0.0564(5) Uani 1 1 d . . . . .
H3 H 0.859377 0.461107 0.357952 0.068 Uiso 1 1 calc R . . . .
C9 C 0.2916(3) 0.2278(3) 0.35527(10) 0.0570(6) Uani 1 1 d . . . . .
H9 H 0.178976 0.189031 0.361200 0.068 Uiso 1 1 calc R . . . .
C8 C 0.3837(3) 0.1842(3) 0.30305(10) 0.0617(6) Uani 1 1 d . . . . .
H8 H 0.332148 0.116808 0.273439 0.074 Uiso 1 1 calc R . . . .
C6 C 0.6547(4) 0.1946(3) 0.23844(11) 0.0643(6) Uani 1 1 d . . . . .
H6 H 0.605915 0.127276 0.208223 0.077 Uiso 1 1 calc R . . . .
C4 C 0.8961(3) 0.3513(3) 0.27520(12) 0.0656(6) Uani 1 1 d . . . . .
H4 H 1.009004 0.388936 0.268808 0.079 Uiso 1 1 calc R . . . .
C5 C 0.8199(4) 0.2499(3) 0.23026(12) 0.0686(7) Uani 1 1 d . . . . .
H5 H 0.883083 0.220124 0.194478 0.082 Uiso 1 1 calc R . . . .
N3 N -0.2174(4) 0.5554(4) 0.5319(2) 0.1254(14) Uani 1 1 d . . . . .

loop_
_atom_site_aniso_label
_atom_site_aniso_U_11
_atom_site_aniso_U_22
_atom_site_aniso_U_33
_atom_site_aniso_U_23
_atom_site_aniso_U_13
_atom_site_aniso_U_12
F2 0.0950(11) 0.0629(9) 0.0732(9) -0.0103(7) -0.0034(8) -0.0221(8)
F3 0.0903(11) 0.0894(11) 0.0613(8) -0.0023(8) -0.0253(8) 0.0115(9)
F1 0.0985(12) 0.1083(13) 0.0668(9) -0.0249(9) 0.0240(9) 0.0064(11)
O1 0.0617(10) 0.0882(12) 0.0660(10) -0.0145(9) 0.0102(8) -0.0296(9)
N1 0.0502(11) 0.0530(11) 0.0830(13) 0.0155(10) -0.0035(9) 0.0053(9)
N2 0.0534(13) 0.0722(13) 0.0899(15) 0.0257(12) -0.0065(11) 0.0066(10)
C2 0.0503(11) 0.0465(11) 0.0430(10) 0.0072(8) -0.0055(8) 0.0000(9)
C10 0.0494(11) 0.0465(10) 0.0409(10) 0.0043(8) -0.0056(8) -0.0043(9)
C1 0.0501(11) 0.0455(11) 0.0422(10) 0.0002(8) -0.0075(8) -0.0041(9)
C13 0.0447(11) 0.0430(10) 0.0491(11) 0.0055(8) -0.0003(9) 0.0005(8)
C11 0.0480(11) 0.0523(12) 0.0477(11) 0.0048(9) -0.0019(8) -0.0073(9)
C12 0.0458(11) 0.0521(11) 0.0488(11) -0.0035(9) 0.0001(9) -0.0027(9)
C7 0.0601(12) 0.0500(11) 0.0434(10) 0.0031(9) -0.0048(9) -0.0012(10)
C14 0.0588(13) 0.0579(13) 0.0501(12) -0.0051(10) 0.0054(10) 0.0001(11)
C3 0.0525(12) 0.0593(13) 0.0573(12) 0.0042(10) -0.0021(10) -0.0041(11)
C9 0.0558(12) 0.0645(14) 0.0508(11) -0.0011(11) -0.0065(10) -0.0154(11)
C8 0.0711(15) 0.0686(15) 0.0454(11) -0.0097(10) -0.0060(10) -0.0174(12)
C6 0.0771(16) 0.0684(15) 0.0474(11) -0.0060(10) 0.0042(11) -0.0003(12)
C4 0.0565(13) 0.0726(15) 0.0677(15) 0.0090(12) 0.0089(12) 0.0012(12)
C5 0.0745(16) 0.0742(16) 0.0572(13) 0.0008(12) 0.0155(12) 0.0082(14)
N3 0.0552(16) 0.129(3) 0.192(4) 0.073(3) -0.0224(19) -0.0048(15)

loop_
_atom_type_symbol
_atom_type_description
_atom_type_scat_dispersion_real
_atom_type_scat_dispersion_imag
_atom_type_scat_source
C C 0.0181 0.0091 'International Tables Vol C Tables 4.2.6.8 and 6.1.1.4'
H H 0.0000 0.0000 'International Tables Vol C Tables 4.2.6.8 and 6.1.1.4'
F F 0.0727 0.0534 'International Tables Vol C Tables 4.2.6.8 and 6.1.1.4'
N N 0.0311 0.0180 'International Tables Vol C Tables 4.2.6.8 and 6.1.1.4'
O O 0.0492 0.0322 'International Tables Vol C Tables 4.2.6.8 and 6.1.1.4'

loop_
_geom_angle_atom_site_label_1
_geom_angle_atom_site_label_2
_geom_angle_atom_site_label_3
_geom_angle
_geom_angle_site_symmetry_1
_geom_angle_site_symmetry_3
_geom_angle_publ_flag
N2 N1 C13 115.2(2) . . ?
N3 N2 N1 172.4(3) . . ?
C1 C2 C7 118.99(19) . . ?
C1 C2 C3 122.5(2) . . ?
C7 C2 C3 118.6(2) . . ?
C1 C10 C11 122.98(18) . . ?
C1 C10 C9 118.87(19) . . ?
C9 C10 C11 118.14(18) . . ?
C2 C1 H1 119.2 . . ?
C10 C1 C2 121.51(19) . . ?
C10 C1 H1 119.2 . . ?
N1 C13 H13 109.4 . . ?
N1 C13 C12 110.55(17) . . ?
N1 C13 C14 107.09(18) . . ?
C12 C13 H13 109.4 . . ?
C14 C13 H13 109.4 . . ?
C14 C13 C12 111.10(18) . . ?
O1 C11 C10 120.6(2) . . ?
O1 C11 C12 120.5(2) . . ?
C10 C11 C12 118.93(17) . . ?
C13 C12 H12A 109.3 . . ?
C13 C12 H12B 109.3 . . ?
C11 C12 C13 111.79(17) . . ?
C11 C12 H12A 109.3 . . ?
C11 C12 H12B 109.3 . . ?
H12A C12 H12B 107.9 . . ?
C8 C7 C2 118.5(2) . . ?
C8 C7 C6 122.7(2) . . ?
C6 C7 C2 118.9(2) . . ?
F2 C14 C13 112.18(18) . . ?
F3 C14 F2 107.3(2) . . ?
F3 C14 F1 106.66(19) . . ?
F3 C14 C13 111.18(19) . . ?
F1 C14 F2 106.9(2) . . ?
F1 C14 C13 112.4(2) . . ?
C2 C3 H3 119.7 . . ?
C4 C3 C2 120.6(2) . . ?
C4 C3 H3 119.7 . . ?
C10 C9 H9 119.7 . . ?
C8 C9 C10 120.6(2) . . ?
C8 C9 H9 119.7 . . ?
C7 C8 H8 119.2 . . ?
C9 C8 C7 121.6(2) . . ?
C9 C8 H8 119.2 . . ?
C7 C6 H6 119.7 . . ?
C5 C6 C7 120.7(2) . . ?
C5 C6 H6 119.7 . . ?
C3 C4 H4 119.7 . . ?
C3 C4 C5 120.6(2) . . ?
C5 C4 H4 119.7 . . ?
C6 C5 C4 120.6(2) . . ?
C6 C5 H5 119.7 . . ?
C4 C5 H5 119.7 . . ?

loop_
_geom_bond_atom_site_label_1
_geom_bond_atom_site_label_2
_geom_bond_distance
_geom_bond_site_symmetry_2
_geom_bond_publ_flag
F2 C14 1.339(3) . ?
F3 C14 1.324(3) . ?
F1 C14 1.328(3) . ?
O1 C11 1.216(3) . ?
N1 N2 1.220(3) . ?
N1 C13 1.475(3) . ?
N2 N3 1.113(4) . ?
C2 C1 1.411(3) . ?
C2 C7 1.421(3) . ?
C2 C3 1.422(3) . ?
C10 C1 1.377(3) . ?
C10 C11 1.490(3) . ?
C10 C9 1.422(3) . ?
C1 H1 0.9300 . ?
C13 H13 0.9800 . ?
C13 C12 1.517(3) . ?
C13 C14 1.509(3) . ?
C11 C12 1.503(3) . ?
C12 H12A 0.9700 . ?
C12 H12B 0.9700 . ?
C7 C8 1.411(3) . ?
C7 C6 1.419(3) . ?
C3 H3 0.9300 . ?
C3 C4 1.361(3) . ?
C9 H9 0.9300 . ?
C9 C8 1.357(3) . ?
C8 H8 0.9300 . ?
C6 H6 0.9300 . ?
C6 C5 1.358(4) . ?
C4 H4 0.9300 . ?
C4 C5 1.401(4) . ?
C5 H5 0.9300 . ?
